data_1555054
loop_
_publ_author_name
'Zang, Yi'
'Gong, Yi-Hua'
'Li, Xu-Wen'
'Li, Xiao-Nian'
'Liu, Jun-Jun'
'Chen, Chun-Mei'
'Zhou, Yuan'
'Gu, Liang-Hu'
'Luo, Zeng-Wei'
'Wang, Jian-Ping'
'Sun, Wei-Guang'
'Zhu, Hu-Cheng'
'Zhang, Yong-Hui'

_publ_section_title
;
 Canescones A--E: aromatic polyketide dimers with PTP1B inhibitory
 activity from Penicillium canescens
;
_journal_issue 18
_journal_name_full 'Organic Chemistry Frontiers'
_journal_page_first 3274
_journal_paper_doi 10.1039/C9QO00820A
_journal_volume 6
_journal_year 2019
_chemical_compound_source fungus
_chemical_formula_moiety 'C20 H18 O9, C H4 O'
_chemical_formula_sum 'C21 H22 O10'
_chemical_formula_weight 434.38
_space_group_crystal_system monoclinic
_space_group_IT_number 14
_space_group_name_Hall '-P 2ybc'
_space_group_name_H-M_alt 'P 1 21/c 1'
_atom_sites_solution_hydrogens mixed
_atom_sites_solution_primary direct
_audit_creation_date 2018-09-20
_audit_creation_method
;
Olex2 1.2
(compiled 2018.05.29 svn.r3508 for OlexSys, GUI svn.r5506)
;
_audit_update_record
;
2018-11-29 deposited with the CCDC.	2019-08-01 downloaded from the CCDC.
;
_cell_angle_alpha 90
_cell_angle_beta 92.0160(10)
_cell_angle_gamma 90
_cell_formula_units_Z 4
_cell_length_a 8.89350(10)
_cell_length_b 14.43300(10)
_cell_length_c 15.74510(10)
_cell_measurement_reflns_used 19089
_cell_measurement_temperature 286(5)
_cell_measurement_theta_max 73.5790
_cell_measurement_theta_min 2.7780
_cell_volume 2019.79(3)
_computing_cell_refinement 'CrysAlisPro 1.171.39.28b (Rigaku OD, 2015)'
_computing_data_collection 'CrysAlisPro 1.171.39.28b (Rigaku OD, 2015)'
_computing_data_reduction 'CrysAlisPro 1.171.39.28b (Rigaku OD, 2015)'
_computing_molecular_graphics 'Olex2 (Dolomanov et al., 2009)'
_computing_publication_material 'Olex2 (Dolomanov et al., 2009)'
_computing_structure_refinement 'ShelXL (Sheldrick, 2015)'
_computing_structure_solution 'ShelXS (Sheldrick, 2008)'
_diffrn_ambient_environment air
_diffrn_ambient_temperature 286(5)
_diffrn_detector 'CCD plate'
_diffrn_measured_fraction_theta_full 1.000
_diffrn_measured_fraction_theta_max 0.990
_diffrn_measurement_details
;
List of Runs (angles in degrees, time in seconds):

  # Type    Start    End  Width  t~exp~   \w     \q     \k     \f   Frames
#--------------------------------------------------------------------------
  1  \w    -16.00  10.00   0.50    0.50    --    0.00  36.00   6.00   52
  2  \w     27.00  81.00   0.50    0.50    --    0.00  36.00   6.00  108
  3  \w     77.00 124.00   0.50    0.50    --   94.60  36.00   6.00   94
  4  \w    134.00 160.00   0.50    0.50    --   94.60  36.00   6.00   52
  5  \w     29.00  62.00   0.50    0.50    --    0.00  38.00 150.00   66
  6  \w     20.00  88.00   0.50    0.50    --    0.00  19.00-180.00  136
  7  \w    -17.00  15.00   0.50    0.50    --    0.00  19.00-180.00   64
  8  \w    -31.00  31.00   0.50    0.50    --    0.00 -82.00 -60.00  124
  9  \w    -33.00  30.00   0.50    0.50    --    0.00 -82.00-180.00  126
 10  \w    -56.00 -28.00   0.50    0.50    --    0.00 -36.00-150.00   56
 11  \w    149.00 175.00   0.50    0.50    --   94.60  65.00  93.94   52
 12  \w     67.00  93.00   0.50    0.50    --   94.60  71.00 106.74   52
 13  \w     70.00 114.00   0.50    0.50    --   94.60  65.00  93.94   88
 14  \w     77.00 167.00   0.50    0.50    --   94.60  45.00-180.00  180
 15  \w    119.00 145.00   0.50    0.50    --   94.60  82.00-180.00   52
 16  \w    155.00 180.00   0.50    0.50    --   94.60  71.00 106.74   50
 17  \w     72.00  98.00   0.50    0.50    --   94.60  58.00 120.44   52
 18  \w     74.00 100.00   0.50    0.50    --   94.60  54.00  86.88   52
 19  \w     73.00 176.00   0.50    0.50    --   94.60  15.00 -30.00  206
 20  \w      5.00 110.00   0.50    0.50    --   94.60 -61.00  60.00  210
 21  \w     71.00  96.00   0.50    0.50    --   94.60  61.00  90.00   50
 22  \w     79.00 184.00   0.50    0.50    --   94.60  15.00 -90.00  210
 23  \w     75.00 102.00   0.50    0.50    --   94.60  45.00  60.00   54
 24  \w     69.00  95.00   0.50    0.50    --   94.60  72.00 111.51   52
 25  \w     75.00 174.00   0.50    0.50    --   94.60  45.00  90.00  198
 26  \w     75.00 101.00   0.50    0.50    --   94.60  45.00 133.01   52
 27  \w     71.00  97.00   0.50    0.50    --   94.60  61.00 150.00   52
 28  \w    148.00 174.00   0.50    0.50    --   94.60  82.00-180.00   52
 29  \w     80.00 119.00   0.50    0.50    --   94.60  30.00  90.00   78
 30  \w     71.00  97.00   0.50    0.50    --   94.60  61.00  60.00   52
 31  \w      7.00 109.00   0.50    0.50    --   94.60 -45.00  60.00  204
 32  \w     76.00 101.00   0.50    0.50    --   94.60 -36.00-150.00   50
 33  \w     78.00 161.00   0.50    0.50    --   94.60  30.00 150.00  166
 34  \w     86.00 111.00   0.50    0.50    --   94.60 -30.00  60.00   50
 35  \w     76.00 183.00   0.50    0.50    --   94.60  42.00 160.53  214
 36  \w     13.00  71.00   0.50    0.50    --   94.60 -36.00-150.00  116
;
_diffrn_measurement_device 'four-circle diffractometer'
_diffrn_measurement_device_type 'XtaLAB AFC12 (RINC): Kappa single'
_diffrn_measurement_method '\w scans'
_diffrn_orient_matrix_type 'CrysAlisPro convention (1999,Acta A55,543-557)'
_diffrn_orient_matrix_UB_11 0.0831360000
_diffrn_orient_matrix_UB_12 0.0178896000
_diffrn_orient_matrix_UB_13 0.0859579000
_diffrn_orient_matrix_UB_21 -0.1297799000
_diffrn_orient_matrix_UB_22 -0.0462820000
_diffrn_orient_matrix_UB_23 0.0464895000
_diffrn_orient_matrix_UB_31 0.0792411000
_diffrn_orient_matrix_UB_32 -0.0944831000
_diffrn_orient_matrix_UB_33 -0.0064708000
_diffrn_radiation_monochromator graphite
_diffrn_radiation_probe x-ray
_diffrn_radiation_type CuK\a
_diffrn_radiation_wavelength 1.54184
_diffrn_reflns_av_R_equivalents 0.0183
_diffrn_reflns_av_unetI/netI 0.0089
_diffrn_reflns_Laue_measured_fraction_full 1.000
_diffrn_reflns_Laue_measured_fraction_max 0.990
_diffrn_reflns_limit_h_max 11
_diffrn_reflns_limit_h_min -10
_diffrn_reflns_limit_k_max 17
_diffrn_reflns_limit_k_min -17
_diffrn_reflns_limit_l_max 19
_diffrn_reflns_limit_l_min -19
_diffrn_reflns_number 26904
_diffrn_reflns_point_group_measured_fraction_full 1.000
_diffrn_reflns_point_group_measured_fraction_max 0.990
_diffrn_reflns_theta_full 67.684
_diffrn_reflns_theta_max 73.831
_diffrn_reflns_theta_min 4.156
_diffrn_source 'fine-focus sealed X-ray tube'
_diffrn_source_type 'Enhance (Cu) X-ray Source'
_exptl_absorpt_coefficient_mu 0.979
_exptl_absorpt_correction_T_max 1.00000
_exptl_absorpt_correction_T_min 0.61823
_exptl_absorpt_correction_type multi-scan
_exptl_absorpt_process_details
;
CrysAlisPro 1.171.39.28b (Rigaku Oxford Diffraction, 2015)
Empirical absorption correction using spherical harmonics,
 implemented in SCALE3 ABSPACK scaling algorithm.
;
_exptl_crystal_colour colourless
_exptl_crystal_colour_primary colourless
_exptl_crystal_density_diffrn 1.428
_exptl_crystal_description block
_exptl_crystal_F_000 912
_exptl_crystal_recrystallization_method 'Re-crystallisation from solvent: Methanol'
_exptl_crystal_size_max 0.35
_exptl_crystal_size_mid 0.16
_exptl_crystal_size_min 0.12
_refine_diff_density_max 0.211
_refine_diff_density_min -0.300
_refine_diff_density_rms 0.084
_refine_ls_extinction_method none
_refine_ls_goodness_of_fit_ref 1.083
_refine_ls_hydrogen_treatment mixed
_refine_ls_matrix_type full
_refine_ls_number_parameters 300
_refine_ls_number_reflns 4034
_refine_ls_number_restraints 15
_refine_ls_restrained_S_all 1.082
_refine_ls_R_factor_all 0.0425
_refine_ls_R_factor_gt 0.0413
_refine_ls_shift/su_max 0.002
_refine_ls_shift/su_mean 0.000
_refine_ls_structure_factor_coef Fsqd
_refine_ls_weighting_details 'w=1/[\s^2^(Fo^2^)+(0.0615P)^2^+0.4591P] where P=(Fo^2^+2Fc^2^)/3'
_refine_ls_weighting_scheme calc
_refine_ls_wR_factor_gt 0.1123
_refine_ls_wR_factor_ref 0.1134
_reflns_Friedel_coverage 0.000
_reflns_number_gt 3832
_reflns_number_total 4034
_reflns_threshold_expression 'I > 2\s(I)'
_cod_data_source_file c9qo00820a2.cif
_cod_data_source_block 20180918_zy_pc_59-66
_cod_database_code 1555054
_shelx_shelxl_version_number 2014/7
_shelx_space_group_comment
;
The symmetry employed for this shelxl refinement is uniquely defined
by the following loop, which should always be used as a source of
symmetry information in preference to the above space-group names.
They are only intended as comments.
;
_shelx_estimated_absorpt_t_max 0.892
_shelx_estimated_absorpt_t_min 0.726
_reflns_odcompleteness_completeness 99.97
_reflns_odcompleteness_iscentric 1
_reflns_odcompleteness_theta 66.97
_olex2_refinement_description
;
1. Fixed Uiso
 At 1.2 times of:
  All C(H) groups, All C(H,H) groups
 At 1.5 times of:
  All C(H,H,H) groups, All C(H,H,H,H,H,H) groups, All O(H) groups
2. Restrained distances
 O10-H10 = O11-H11
 0.85 with sigma of 0.02
 O10-C21 \\sim O11-C21
 with sigma of 0.02
3. Uiso/Uaniso restraints and constraints
Uanis(O10) \\sim Ueq, Uanis(O11) \\sim Ueq: with sigma of 0.1 and sigma for
terminal atoms of 0.2
4. Others
 Fixed Sof: O10(0.5) H21D(0.5) H21E(0.5) H21F(0.5) H21A(0.5) H21B(0.5)
 H21C(0.5) O11(0.5) H11(0.5) H10(0.5)
5.a Ternary CH refined with riding coordinates:
 C15(H15)
5.b Secondary CH2 refined with riding coordinates:
 C16(H16A,H16B), C7(H7A,H7B)
5.c Aromatic/amide H refined with riding coordinates:
 C9(H9), C13(H13)
5.d Idealised Me refined as rotating group:
 C1(H1A,H1B,H1C), C10(H10A,H10B,H10C), C20(H20A,H20B,H20C), C21(H21D,H21E,
 H21F), C21(H21A,H21B,H21C)
5.e Idealised tetrahedral OH refined as rotating group:
 O6(H6), O8(H8), O11(H11)
;
_olex2_submission_special_instructions 'No special instructions were received'
_oxdiff_exptl_absorpt_empirical_details
;
Empirical correction (ABSPACK) includes:
- Absorption correction using spherical harmonics
- Frame scaling
;
_oxdiff_exptl_absorpt_empirical_full_max 1.506
_oxdiff_exptl_absorpt_empirical_full_min 0.722

loop_
_space_group_symop_operation_xyz
'x, y, z'
'-x, y+1/2, -z+1/2'
'-x, -y, -z'
'x, -y-1/2, z-1/2'

loop_
_atom_site_label
_atom_site_type_symbol
_atom_site_fract_x
_atom_site_fract_y
_atom_site_fract_z
_atom_site_U_iso_or_equiv
_atom_site_adp_type
_atom_site_occupancy
_atom_site_site_symmetry_order
_atom_site_calc_flag
_atom_site_refinement_flags_posn
_atom_site_refinement_flags_adp
_atom_site_refinement_flags_occupancy
_atom_site_disorder_assembly
_atom_site_disorder_group
O4 O 0.20148(9) 0.59425(6) 0.25783(6) 0.0393(2) Uani 1 1 d . . . . .
O5 O 0.26534(9) 0.41518(6) 0.32635(6) 0.0358(2) Uani 1 1 d . . . . .
O3 O 0.25435(10) 0.47661(7) 0.16205(6) 0.0436(2) Uani 1 1 d . . . . .
O6 O 0.44779(10) 0.52635(6) 0.35596(6) 0.0412(2) Uani 1 1 d . . . . .
H6 H 0.5067 0.4949 0.3850 0.062 Uiso 1 1 calc GR . . . .
O9 O -0.05078(10) 0.67527(6) 0.28532(7) 0.0484(3) Uani 1 1 d . . . . .
O7 O 0.13368(12) 0.27324(7) 0.44299(7) 0.0552(3) Uani 1 1 d . . . . .
O8 O -0.35488(11) 0.40319(8) 0.42566(8) 0.0603(3) Uani 1 1 d . . . . .
H8 H -0.4050 0.3648 0.4506 0.090 Uiso 1 1 calc GR . . . .
O2 O 0.49259(11) 0.32252(6) 0.26351(7) 0.0500(3) Uani 1 1 d . . . . .
O1 O 0.80071(11) 0.50172(8) 0.13258(7) 0.0561(3) Uani 1 1 d . . . . .
C16 C -0.12786(16) 0.31171(11) 0.46620(11) 0.0535(4) Uani 1 1 d . . . . .
H16A H -0.1217 0.2892 0.5243 0.064 Uiso 1 1 calc R . . . .
H16B H -0.1822 0.2666 0.4313 0.064 Uiso 1 1 calc R . . . .
C12 C -0.03563(13) 0.59164(8) 0.32260(8) 0.0356(3) Uani 1 1 d . . . . .
C1 C 0.83139(17) 0.34585(12) 0.18720(11) 0.0570(4) Uani 1 1 d . . . . .
H1A H 0.8567 0.3218 0.1327 0.085 Uiso 1 1 calc GR . . . .
H1B H 0.7754 0.3002 0.2172 0.085 Uiso 1 1 calc GR . . . .
H1C H 0.9219 0.3606 0.2194 0.085 Uiso 1 1 calc GR . . . .
C10 C 0.1858(2) 0.51780(15) 0.08790(11) 0.0712(5) Uani 1 1 d . . . . .
H10A H 0.2623 0.5424 0.0528 0.107 Uiso 1 1 calc GR . . . .
H10B H 0.1201 0.5669 0.1044 0.107 Uiso 1 1 calc GR . . . .
H10C H 0.1287 0.4718 0.0567 0.107 Uiso 1 1 calc GR . . . .
C5 C 0.38050(13) 0.47156(8) 0.29291(8) 0.0326(3) Uani 1 1 d . . . . .
C7 C 0.43543(15) 0.60359(9) 0.19270(10) 0.0437(3) Uani 1 1 d . . . . .
H7A H 0.3983 0.6355 0.1420 0.052 Uiso 1 1 calc R . . . .
H7B H 0.4586 0.6496 0.2361 0.052 Uiso 1 1 calc R . . . .
C19 C 0.13397(12) 0.46050(8) 0.34092(7) 0.0317(2) Uani 1 1 d . . . . .
C3 C 0.60088(14) 0.45638(9) 0.20168(8) 0.0384(3) Uani 1 1 d . . . . .
C8 C 0.57531(15) 0.55005(9) 0.17340(9) 0.0422(3) Uani 1 1 d . . . . .
C9 C 0.69883(17) 0.57391(11) 0.13179(11) 0.0559(4) Uani 1 1 d . . . . .
H9 H 0.7136 0.6310 0.1061 0.067 Uiso 1 1 calc R . . . .
C6 C 0.31524(13) 0.53750(8) 0.22358(8) 0.0348(3) Uani 1 1 d . . . . .
C18 C 0.02619(13) 0.41741(8) 0.39068(7) 0.0331(3) Uani 1 1 d . . . . .
C14 C -0.10854(13) 0.46257(8) 0.40579(8) 0.0351(3) Uani 1 1 d . . . . .
C11 C 0.10183(13) 0.54682(8) 0.30662(8) 0.0331(2) Uani 1 1 d . . . . .
C13 C -0.14107(13) 0.54979(9) 0.37357(8) 0.0382(3) Uani 1 1 d . . . . .
H13 H -0.2306 0.5796 0.3856 0.046 Uiso 1 1 calc R . . . .
C15 C -0.20733(14) 0.40532(10) 0.46197(8) 0.0411(3) Uani 1 1 d . . . . .
H15 H -0.2086 0.4328 0.5189 0.049 Uiso 1 1 calc R . . . .
C20 C -0.18381(16) 0.72735(10) 0.30207(13) 0.0595(4) Uani 1 1 d . . . . .
H20A H -0.1852 0.7831 0.2688 0.089 Uiso 1 1 calc GR . . . .
H20B H -0.1842 0.7430 0.3613 0.089 Uiso 1 1 calc GR . . . .
H20C H -0.2711 0.6908 0.2873 0.089 Uiso 1 1 calc GR . . . .
C17 C 0.02875(14) 0.32709(9) 0.43317(8) 0.0396(3) Uani 1 1 d . . . . .
C4 C 0.49472(13) 0.40542(8) 0.25236(8) 0.0357(3) Uani 1 1 d . . . . .
C2 C 0.73926(15) 0.43042(10) 0.17549(9) 0.0439(3) Uani 1 1 d . . . . .
O10 O -0.5358(3) 0.2644(2) 0.46536(19) 0.0609(6) Uani 0.5 1 d D U P A 2
C21 C -0.5259(2) 0.22342(19) 0.54502(14) 0.0876(7) Uani 1 1 d D . . . .
H21D H -0.4671 0.1678 0.5423 0.131 Uiso 0.5 1 calc GR . P A 2
H21E H -0.6250 0.2086 0.5631 0.131 Uiso 0.5 1 calc GR . P A 2
H21F H -0.4786 0.2655 0.5849 0.131 Uiso 0.5 1 calc GR . P A 2
H21A H -0.4472 0.1953 0.5137 0.131 Uiso 0.5 1 calc GR . P A 1
H21B H -0.6106 0.1822 0.5460 0.131 Uiso 0.5 1 calc GR . P A 1
H21C H -0.4898 0.2355 0.6021 0.131 Uiso 0.5 1 calc GR . P A 1
O11 O -0.5702(3) 0.3080(3) 0.5054(2) 0.0785(8) Uani 0.5 1 d D U P A 1
H11 H -0.6487 0.3001 0.4775 0.118 Uiso 0.5 1 calc DGR . P A 1
H10 H -0.626(3) 0.279(3) 0.452(3) 0.079(16) Uiso 0.5 1 d D . P B 2

loop_
_atom_site_aniso_label
_atom_site_aniso_U_11
_atom_site_aniso_U_22
_atom_site_aniso_U_33
_atom_site_aniso_U_23
_atom_site_aniso_U_13
_atom_site_aniso_U_12
O4 0.0340(4) 0.0288(4) 0.0556(5) 0.0076(4) 0.0075(4) 0.0046(3)
O5 0.0317(4) 0.0277(4) 0.0481(5) 0.0040(3) 0.0037(3) 0.0033(3)
O3 0.0433(5) 0.0453(5) 0.0417(5) -0.0006(4) -0.0066(4) -0.0007(4)
O6 0.0414(5) 0.0353(5) 0.0463(5) -0.0082(4) -0.0073(4) 0.0019(4)
O9 0.0349(5) 0.0316(5) 0.0789(7) 0.0131(4) 0.0064(4) 0.0071(4)
O7 0.0470(5) 0.0457(6) 0.0730(7) 0.0197(5) 0.0044(5) 0.0103(4)
O8 0.0341(5) 0.0648(7) 0.0813(8) 0.0307(6) -0.0090(5) -0.0084(4)
O2 0.0492(6) 0.0284(5) 0.0727(7) -0.0022(4) 0.0084(5) 0.0051(4)
O1 0.0411(5) 0.0638(7) 0.0644(6) 0.0036(5) 0.0147(5) 0.0050(5)
C16 0.0433(8) 0.0489(8) 0.0687(9) 0.0232(7) 0.0055(7) -0.0005(6)
C12 0.0316(6) 0.0275(5) 0.0473(7) 0.0003(5) -0.0031(5) 0.0020(4)
C1 0.0459(8) 0.0601(9) 0.0649(9) -0.0132(7) 0.0020(7) 0.0150(7)
C10 0.0700(11) 0.0929(14) 0.0493(9) 0.0124(9) -0.0180(8) -0.0021(10)
C5 0.0301(6) 0.0267(5) 0.0409(6) -0.0014(4) -0.0004(5) 0.0004(4)
C7 0.0371(7) 0.0332(6) 0.0612(8) 0.0084(6) 0.0072(6) 0.0020(5)
C19 0.0297(5) 0.0284(5) 0.0366(6) -0.0025(4) -0.0027(4) 0.0016(4)
C3 0.0343(6) 0.0365(6) 0.0446(7) -0.0061(5) 0.0013(5) 0.0016(5)
C8 0.0363(6) 0.0404(7) 0.0501(7) 0.0018(5) 0.0050(5) -0.0003(5)
C9 0.0456(8) 0.0531(9) 0.0699(10) 0.0107(7) 0.0144(7) 0.0026(6)
C6 0.0313(6) 0.0295(6) 0.0436(6) 0.0015(5) 0.0011(5) 0.0026(4)
C18 0.0327(6) 0.0308(6) 0.0355(6) 0.0008(4) -0.0035(4) -0.0010(4)
C14 0.0317(6) 0.0360(6) 0.0374(6) -0.0005(5) -0.0021(5) -0.0022(5)
C11 0.0296(6) 0.0290(5) 0.0405(6) 0.0006(4) -0.0007(5) -0.0008(4)
C13 0.0298(6) 0.0351(6) 0.0496(7) -0.0009(5) 0.0009(5) 0.0023(5)
C15 0.0329(6) 0.0482(7) 0.0419(6) 0.0065(5) -0.0009(5) -0.0020(5)
C20 0.0374(7) 0.0369(7) 0.1045(13) 0.0128(8) 0.0076(7) 0.0122(6)
C17 0.0385(6) 0.0373(6) 0.0426(6) 0.0068(5) -0.0024(5) 0.0006(5)
C4 0.0321(6) 0.0307(6) 0.0442(6) -0.0046(5) -0.0021(5) 0.0024(4)
C2 0.0376(7) 0.0486(8) 0.0455(7) -0.0080(6) 0.0026(5) 0.0028(5)
O10 0.0469(14) 0.0646(16) 0.0709(17) 0.0170(13) -0.0026(12) -0.0075(11)
C21 0.0700(12) 0.1206(19) 0.0729(12) 0.0295(13) 0.0121(10) 0.0048(12)
O11 0.0504(16) 0.098(2) 0.086(2) 0.0254(18) -0.0112(15) -0.0192(15)

loop_
_atom_type_symbol
_atom_type_description
_atom_type_scat_dispersion_real
_atom_type_scat_dispersion_imag
_atom_type_scat_source
C C 0.0181 0.0091 'International Tables Vol C Tables 4.2.6.8 and 6.1.1.4'
H H 0.0000 0.0000 'International Tables Vol C Tables 4.2.6.8 and 6.1.1.4'
O O 0.0492 0.0322 'International Tables Vol C Tables 4.2.6.8 and 6.1.1.4'

loop_
_geom_angle_atom_site_label_1
_geom_angle_atom_site_label_2
_geom_angle_atom_site_label_3
_geom_angle
C11 O4 C6 113.95(9)
C19 O5 C5 114.80(9)
C6 O3 C10 116.58(12)
C5 O6 H6 109.5
C12 O9 C20 117.39(11)
C15 O8 H8 109.5
C2 O1 C9 107.54(11)
H16A C16 H16B 108.6
C15 C16 H16A 110.4
C15 C16 H16B 110.4
C17 C16 H16A 110.4
C17 C16 H16B 110.4
C17 C16 C15 106.53(11)
O9 C12 C11 113.99(11)
O9 C12 C13 125.49(11)
C13 C12 C11 120.52(11)
H1A C1 H1B 109.5
H1A C1 H1C 109.5
H1B C1 H1C 109.5
C2 C1 H1A 109.5
C2 C1 H1B 109.5
C2 C1 H1C 109.5
O3 C10 H10A 109.5
O3 C10 H10B 109.5
O3 C10 H10C 109.5
H10A C10 H10B 109.5
H10A C10 H10C 109.5
H10B C10 H10C 109.5
O5 C5 C6 110.85(9)
O5 C5 C4 106.93(9)
O6 C5 O5 111.03(9)
O6 C5 C6 107.22(9)
O6 C5 C4 111.94(9)
C6 C5 C4 108.90(10)
H7A C7 H7B 108.2
C8 C7 H7A 109.7
C8 C7 H7B 109.7
C8 C7 C6 109.69(10)
C6 C7 H7A 109.7
C6 C7 H7B 109.7
O5 C19 C18 119.11(10)
O5 C19 C11 122.14(10)
C11 C19 C18 118.73(10)
C8 C3 C4 123.05(11)
C2 C3 C8 107.40(12)
C2 C3 C4 129.48(12)
C3 C8 C7 122.88(11)
C9 C8 C7 131.52(13)
C9 C8 C3 105.58(12)
O1 C9 H9 124.8
C8 C9 O1 110.47(13)
C8 C9 H9 124.8
O4 C6 C5 109.95(10)
O4 C6 C7 106.05(9)
O3 C6 O4 111.11(9)
O3 C6 C5 103.20(9)
O3 C6 C7 115.45(11)
C7 C6 C5 111.12(10)
C19 C18 C17 130.45(11)
C14 C18 C19 119.77(11)
C14 C18 C17 109.78(11)
C18 C14 C15 111.41(11)
C13 C14 C18 122.24(11)
C13 C14 C15 126.34(11)
O4 C11 C12 116.73(10)
O4 C11 C19 122.53(10)
C19 C11 C12 120.71(11)
C12 C13 H13 121.0
C14 C13 C12 117.99(11)
C14 C13 H13 121.0
O8 C15 C16 114.88(12)
O8 C15 C14 108.97(10)
O8 C15 H15 109.8
C16 C15 H15 109.8
C14 C15 C16 103.39(10)
C14 C15 H15 109.8
O9 C20 H20A 109.5
O9 C20 H20B 109.5
O9 C20 H20C 109.5
H20A C20 H20B 109.5
H20A C20 H20C 109.5
H20B C20 H20C 109.5
O7 C17 C16 124.72(12)
O7 C17 C18 128.63(12)
C18 C17 C16 106.64(10)
O2 C4 C5 122.43(11)
O2 C4 C3 126.35(11)
C3 C4 C5 111.22(10)
O1 C2 C1 117.22(12)
O1 C2 C3 109.01(12)
C3 C2 C1 133.73(14)
C21 O10 H10 111(3)
O10 C21 H21D 109.5
O10 C21 H21E 109.5
O10 C21 H21F 109.5
H21D C21 H21E 109.5
H21D C21 H21F 109.5
H21E C21 H21F 109.5
H21A C21 H21B 109.5
H21A C21 H21C 109.5
H21B C21 H21C 109.5
O11 C21 H21A 109.5
O11 C21 H21B 109.5
O11 C21 H21C 109.5
C21 O11 H11 109.5

loop_
_geom_bond_atom_site_label_1
_geom_bond_atom_site_label_2
_geom_bond_distance
O4 C6 1.4227(14)
O4 C11 1.3755(14)
O5 C5 1.4235(14)
O5 C19 1.3653(14)
O3 C10 1.4277(18)
O3 C6 1.4025(15)
O6 H6 0.8200
O6 C5 1.3882(14)
O9 C12 1.3469(15)
O9 C20 1.4339(16)
O7 C17 1.2201(16)
O8 H8 0.8200
O8 C15 1.4132(16)
O2 C4 1.2095(15)
O1 C9 1.3805(19)
O1 C2 1.3565(18)
C16 H16A 0.9700
C16 H16B 0.9700
C16 C15 1.525(2)
C16 C17 1.5202(19)
C12 C11 1.4135(16)
C12 C13 1.3933(17)
C1 H1A 0.9600
C1 H1B 0.9600
C1 H1C 0.9600
C1 C2 1.478(2)
C10 H10A 0.9600
C10 H10B 0.9600
C10 H10C 0.9600
C5 C6 1.5459(16)
C5 C4 1.5480(16)
C7 H7A 0.9700
C7 H7B 0.9700
C7 C8 1.5045(17)
C7 C6 1.5249(17)
C19 C18 1.4044(16)
C19 C11 1.3837(16)
C3 C8 1.4389(18)
C3 C4 1.4568(18)
C3 C2 1.3641(18)
C8 C9 1.3436(19)
C9 H9 0.9300
C18 C14 1.3918(17)
C18 C17 1.4650(16)
C14 C13 1.3839(18)
C14 C15 1.5139(17)
C13 H13 0.9300
C15 H15 0.9800
C20 H20A 0.9600
C20 H20B 0.9600
C20 H20C 0.9600
O10 C21 1.387(3)
O10 H10 0.846(19)
C21 H21D 0.9600
C21 H21E 0.9600
C21 H21F 0.9600
C21 H21A 0.9600
C21 H21B 0.9600
C21 H21C 0.9600
C21 O11 1.421(4)
O11 H11 0.8200

loop_
_geom_torsion_atom_site_label_1
_geom_torsion_atom_site_label_2
_geom_torsion_atom_site_label_3
_geom_torsion_atom_site_label_4
_geom_torsion
O5 C5 C6 O4 58.19(12)
O5 C5 C6 O3 -60.40(11)
O5 C5 C6 C7 175.28(9)
O5 C5 C4 O2 -11.79(16)
O5 C5 C4 C3 168.68(10)
O5 C19 C18 C14 -179.73(10)
O5 C19 C18 C17 0.42(19)
O5 C19 C11 O4 -2.11(18)
O5 C19 C11 C12 179.66(10)
O6 C5 C6 O4 -63.14(12)
O6 C5 C6 O3 178.26(9)
O6 C5 C6 C7 53.95(13)
O6 C5 C4 O2 110.01(14)
O6 C5 C4 C3 -69.52(13)
O9 C12 C11 O4 1.43(16)
O9 C12 C11 C19 179.76(11)
O9 C12 C13 C14 178.90(12)
C10 O3 C6 O4 62.91(15)
C10 O3 C6 C5 -179.31(12)
C10 O3 C6 C7 -57.88(15)
C5 O5 C19 C18 -165.99(10)
C5 O5 C19 C11 15.51(16)
C7 C8 C9 O1 178.00(14)
C19 O5 C5 O6 76.79(12)
C19 O5 C5 C6 -42.27(13)
C19 O5 C5 C4 -160.84(9)
C19 C18 C14 C13 -0.27(18)
C19 C18 C14 C15 -178.90(10)
C19 C18 C17 O7 9.6(2)
C19 C18 C17 C16 -171.63(13)
C3 C8 C9 O1 -0.44(18)
C8 C7 C6 O4 167.47(11)
C8 C7 C6 O3 -69.04(14)
C8 C7 C6 C5 48.02(15)
C8 C3 C4 O2 163.69(14)
C8 C3 C4 C5 -16.80(17)
C8 C3 C2 O1 -0.24(15)
C8 C3 C2 C1 177.11(15)
C9 O1 C2 C1 -177.87(13)
C9 O1 C2 C3 -0.03(16)
C6 O4 C11 C12 -162.74(11)
C6 O4 C11 C19 18.96(16)
C6 C5 C4 O2 -131.62(13)
C6 C5 C4 C3 48.85(13)
C6 C7 C8 C3 -14.85(19)
C6 C7 C8 C9 166.94(16)
C18 C19 C11 O4 179.39(10)
C18 C19 C11 C12 1.16(18)
C18 C14 C13 C12 1.70(19)
C18 C14 C15 O8 -132.50(12)
C18 C14 C15 C16 -9.87(14)
C14 C18 C17 O7 -170.30(14)
C14 C18 C17 C16 8.50(15)
C11 O4 C6 O3 68.47(13)
C11 O4 C6 C5 -45.14(13)
C11 O4 C6 C7 -165.35(10)
C11 C12 C13 C14 -1.71(19)
C11 C19 C18 C14 -1.18(17)
C11 C19 C18 C17 178.97(12)
C13 C12 C11 O4 -178.03(11)
C13 C12 C11 C19 0.30(19)
C13 C14 C15 O8 48.93(18)
C13 C14 C15 C16 171.56(13)
C15 C16 C17 O7 164.41(14)
C15 C16 C17 C18 -14.45(15)
C15 C14 C13 C12 -179.87(12)
C20 O9 C12 C11 -176.83(13)
C20 O9 C12 C13 2.6(2)
C17 C16 C15 O8 133.08(13)
C17 C16 C15 C14 14.47(15)
C17 C18 C14 C13 179.62(11)
C17 C18 C14 C15 0.98(14)
C4 C5 C6 O4 175.56(9)
C4 C5 C6 O3 56.97(11)
C4 C5 C6 C7 -67.35(13)
C4 C3 C8 C7 -0.8(2)
C4 C3 C8 C9 177.82(13)
C4 C3 C2 O1 -177.42(12)
C4 C3 C2 C1 -0.1(3)
C2 O1 C9 C8 0.30(18)
C2 C3 C8 C7 -178.20(13)
C2 C3 C8 C9 0.41(16)
C2 C3 C4 O2 -19.5(2)
C2 C3 C4 C5 159.99(13)
